data_1536601
loop_
_publ_author_name
'Plambeck-Fischer, P.'
'Urland, W.'
'Abriel, W.'

_publ_section_title
;
 Preparation and crystal structure of RE Se1.9 (RE= Ce, Pr)
;
_journal_name_full 'Journal of Solid State Chemistry'
_journal_page_first 164
_journal_page_last 169
_journal_volume 78
_journal_year 1989
_chemical_formula_sum 'Pr Se1.9'
_space_group_IT_number 86
_symmetry_space_group_name_Hall '-P 4bc'
_symmetry_space_group_name_H-M 'P 42/n :2'
_cell_angle_alpha 90
_cell_angle_beta 90
_cell_angle_gamma 90
_cell_formula_units_Z 20
_cell_length_a 9.296
_cell_length_b 9.296
_cell_length_c 16.86
_cell_volume 1456.967
_citation_journal_id_ASTM JSSCBI
_cod_data_source_file Plambeck-Fischer_JSSCBI_1989_1964.cif
_cod_data_source_block Pr1Se1.9
_cod_original_formula_sum 'Pr1 Se1.9'
_cod_database_code 1536601

loop_
_symmetry_equiv_pos_as_xyz
x,y,z
-y,x+1/2,z+1/2
-x+1/2,-y+1/2,z
y+1/2,-x,z+1/2
-x,-y,-z
y,-x-1/2,-z-1/2
x-1/2,y-1/2,-z
-y-1/2,x,-z-1/2

loop_
_atom_site_label
_atom_site_type_symbol
_atom_site_fract_x
_atom_site_fract_y
_atom_site_fract_z
_atom_site_occupancy
_atom_site_U_iso_or_equiv
Pr1 Pr+3 0.95673 0.65198 0.11968 1 0.0
Pr2 Pr+3 0.14745 0.05352 0.10486 1 0.0
Pr3 Pr+3 0.75 0.25 0.11542 1 0.0
Se5 Se-2 0.14905 0.05217 0.43652 1 0.0
Se1 Se-1 0.06763 0.88078 0.24935 1 0.0
Se2 Se-1 0.31998 0.97145 0.25003 1 0.0
Se3 Se-2 0.25 0.25 0.75 1 0.0
Se6 Se-2 0.75 0.25 0.43451 1 0.0
Se4 Se-2 0.549 0.84789 0.42765 1 0.0
